data_2207404
loop_
_publ_author_name
'Xu, Wen'
'Shi, Jing-Min'
'Zhang, Xia'

_publ_section_title
;
 Tetraaquabis(thiocyanato-\k<i>N</i>)zinc(II) bis(2-methylpyrazine
 1,4-dioxide)
;
_journal_coeditor_code XU6052
_journal_issue 11
_journal_name_full 'Acta Crystallographica Section E'
_journal_page_first m2194
_journal_page_last m2195
_journal_paper_doi 10.1107/S1600536805031338
_journal_volume 61
_journal_year 2005
_chemical_formula_iupac '[Zn (N1 C1 S1)2 (H2 O1)4], 2C5 H6 N2 O2'
_chemical_formula_moiety 'C2 H8 N2 O4 S2 Zn, 2C5 H6 N2 O2'
_chemical_formula_sum 'C12 H20 N6 O8 S2 Zn'
_chemical_formula_weight 505.83
_chemical_name_systematic
;
Tetraaquabis(isothiocyanato-\kN)zinc(II) bis(2-methylpyrazine 1,4-dioxide)
;
_space_group_IT_number 12
_symmetry_cell_setting monoclinic
_symmetry_space_group_name_Hall '-C 2y'
_symmetry_space_group_name_H-M 'C 1 2/m 1'
_atom_sites_solution_hydrogens geom
_atom_sites_solution_primary direct
_atom_sites_solution_secondary difmap
_audit_creation_method SHELXL-97
_cell_angle_alpha 90.00
_cell_angle_beta 111.879(4)
_cell_angle_gamma 90.00
_cell_formula_units_Z 2
_cell_length_a 16.985(6)
_cell_length_b 6.775(2)
_cell_length_c 10.141(3)
_cell_measurement_reflns_used 2336
_cell_measurement_temperature 298(2)
_cell_measurement_theta_max 27.0
_cell_measurement_theta_min 2.2
_cell_volume 1082.9(6)
_computing_cell_refinement 'SAINT (Bruker, 1997)'
_computing_data_collection 'SMART (Bruker, 1997)'
_computing_data_reduction SAINT
_computing_molecular_graphics 'SHELXTL (Bruker, 2001)'
_computing_publication_material SHELXTL
_computing_structure_refinement 'SHELXL97 (Sheldrick, 1997)'
_computing_structure_solution 'SHELXS97 (Sheldrick, 1997)'
_diffrn_ambient_temperature 298(2)
_diffrn_measured_fraction_theta_full 0.99
_diffrn_measured_fraction_theta_max 0.99
_diffrn_measurement_device_type 'Bruker SMART CCD area-detector'
_diffrn_measurement_method '\f and \w'
_diffrn_radiation_monochromator graphite
_diffrn_radiation_source 'fine-focus sealed tube'
_diffrn_radiation_type MoK\a
_diffrn_radiation_wavelength 0.71073
_diffrn_reflns_av_R_equivalents 0.027
_diffrn_reflns_av_sigmaI/netI 0.034
_diffrn_reflns_limit_h_max 15
_diffrn_reflns_limit_h_min -21
_diffrn_reflns_limit_k_max 8
_diffrn_reflns_limit_k_min -8
_diffrn_reflns_limit_l_max 12
_diffrn_reflns_limit_l_min -9
_diffrn_reflns_number 3156
_diffrn_reflns_theta_full 27.0
_diffrn_reflns_theta_max 27.0
_diffrn_reflns_theta_min 2.7
_diffrn_standards_interval_count 0
_diffrn_standards_interval_time 0
_diffrn_standards_number 0
_exptl_absorpt_coefficient_mu 1.376
_exptl_absorpt_correction_T_max 0.898
_exptl_absorpt_correction_T_min 0.752
_exptl_absorpt_correction_type multi-scan
_exptl_absorpt_process_details '(SADABS; Sheldrick, 1996)'
_exptl_crystal_colour colorless
_exptl_crystal_density_diffrn 1.551
_exptl_crystal_density_method 'not measured'
_exptl_crystal_description prism
_exptl_crystal_F_000 520
_exptl_crystal_size_max 0.22
_exptl_crystal_size_mid 0.12
_exptl_crystal_size_min 0.08
_refine_diff_density_max 0.51
_refine_diff_density_min -0.84
_refine_ls_extinction_coef 0.032(3)
_refine_ls_extinction_expression Fc^*^=kFc[1+0.001xFc^2^\l^3^/sin(2\q)]^-1/4^
_refine_ls_extinction_method SHELXL97
_refine_ls_goodness_of_fit_ref 1.123
_refine_ls_hydrogen_treatment constr
_refine_ls_matrix_type full
_refine_ls_number_parameters 87
_refine_ls_number_reflns 1275
_refine_ls_number_restraints 0
_refine_ls_restrained_S_all 1.123
_refine_ls_R_factor_all 0.039
_refine_ls_R_factor_gt 0.037
_refine_ls_shift/su_max 0.001
_refine_ls_shift/su_mean 0.000
_refine_ls_structure_factor_coef Fsqd
_refine_ls_weighting_details 'calc w = 1/[\s^2^(Fo^2^)+(0.0576P)^2^+0.4793P] where P = (Fo^2^+2Fc^2^)/3'
_refine_ls_weighting_scheme calc
_refine_ls_wR_factor_gt 0.098
_refine_ls_wR_factor_ref 0.099
_reflns_number_gt 1198
_reflns_number_total 1275
_reflns_threshold_expression I>2\s(I)
_cod_data_source_file xu6052.cif
_cod_data_source_block I
_cod_depositor_comments
;
The following automatic conversions were performed:
'_symmetry_cell_setting' value 'Monoclinic' changed to 'monoclinic'
according to '/home/saulius/struct/CIF-dictionaries/cif_core.dic'
dictionary named 'cif_core.dic' version 2.4.1 from 2010-06-29.

Automatic conversion script
Id: cif_fix_enum 1527 2010-12-29 10:47:43Z saulius 

The following automatic conversions were performed:

'_symmetry_cell_setting' value 'Monoclinic' changed to 'monoclinic'
according to /home/saulius/struct/CIF-dictionaries/cif_core.dic
dictionary named 'cif_core.dic' version 2.4.1 from 2010-06-29.

Automatic conversion script
Id: cif_fix_values 1715 2011-07-08 13:25:40Z adriana 
;
_cod_original_sg_symbol_H-M 'C 2/m'
_cod_database_code 2207404
_cod_database_fobs_code 2207404

loop_
_symmetry_equiv_pos_as_xyz
'x, y, z'
'-x, y, -z'
'x+1/2, y+1/2, z'
'-x+1/2, y+1/2, -z'
'-x, -y, -z'
'x, -y, z'
'-x+1/2, -y+1/2, -z'
'x+1/2, -y+1/2, z'

loop_
_atom_site_label
_atom_site_fract_x
_atom_site_fract_y
_atom_site_fract_z
_atom_site_U_iso_or_equiv
_atom_site_adp_type
_atom_site_calc_flag
_atom_site_refinement_flags
_atom_site_occupancy
_atom_site_type_symbol
Zn1 0.5000 0.0000 1.0000 0.0351(2) Uani d S 1 Zn
S1 0.19557(4) 0.0000 0.74267(9) 0.0474(3) Uani d S 1 S
N1 0.37160(17) 0.0000 0.8694(3) 0.0488(6) Uani d S 1 N
O1 0.46979(8) 0.2273(2) 1.11800(15) 0.0424(4) Uani d . 1 O
H1 0.4457 0.1863 1.1719 0.064 Uiso d R 1 H
H2 0.5090 0.3047 1.1654 0.064 Uiso d R 1 H
C5 0.3875(2) 0.0000 0.5288(4) 0.0725(13) Uani d S 1 C
H7 0.4199 0.0971 0.5328 0.109 Uiso d R 1 H
H6 0.3699 0.0000 0.6063 0.109 Uiso d SR 1 H
C6 0.29833(17) 0.0000 0.8167(3) 0.0362(6) Uani d S 1 C
O2 0.40187(12) 0.0000 0.2734(2) 0.0457(5) Uani d S 1 O
N2 0.32504(14) 0.0000 0.2719(2) 0.0336(5) Uani d S 1 N
C4 0.25770(18) 0.0000 0.1475(3) 0.0410(6) Uani d S 1 C
H4 0.2667 0.0000 0.0625 0.049 Uiso calc SR 1 H
C1 0.31237(17) 0.0000 0.3962(3) 0.0380(6) Uani d S 1 C
O3 0.08688(12) 0.0000 0.2678(3) 0.0477(5) Uani d S 1 O
N3 0.16399(12) 0.0000 0.2671(2) 0.0349(5) Uani d S 1 N
C2 0.23054(17) 0.0000 0.3912(3) 0.0386(6) Uani d S 1 C
H5A 0.2210 0.0000 0.4757 0.046 Uiso calc SR 1 H
C3 0.17709(18) 0.0000 0.1446(3) 0.0413(6) Uani d S 1 C
H3 0.1313 0.0000 0.0582 0.050 Uiso calc SR 1 H

loop_
_atom_site_aniso_label
_atom_site_aniso_U_11
_atom_site_aniso_U_22
_atom_site_aniso_U_33
_atom_site_aniso_U_12
_atom_site_aniso_U_13
_atom_site_aniso_U_23
Zn1 0.0295(3) 0.0400(3) 0.0345(3) 0.000 0.01033(19) 0.000
S1 0.0322(4) 0.0462(4) 0.0540(5) 0.000 0.0048(3) 0.000
N1 0.0372(13) 0.0599(16) 0.0430(14) 0.000 0.0075(11) 0.000
O1 0.0377(7) 0.0478(8) 0.0440(8) -0.0062(6) 0.0179(6) -0.0066(6)
C5 0.0348(16) 0.139(4) 0.0356(17) 0.000 0.0032(13) 0.000
C6 0.0384(14) 0.0362(13) 0.0312(13) 0.000 0.0098(11) 0.000
O2 0.0350(10) 0.0568(12) 0.0515(12) 0.000 0.0232(9) 0.000
N2 0.0307(10) 0.0357(11) 0.0343(11) 0.000 0.0121(9) 0.000
C4 0.0440(14) 0.0476(15) 0.0296(13) 0.000 0.0118(11) 0.000
C1 0.0312(12) 0.0512(15) 0.0297(13) 0.000 0.0092(10) 0.000
O3 0.0257(9) 0.0527(13) 0.0625(13) 0.000 0.0138(9) 0.000
N3 0.0245(10) 0.0356(11) 0.0403(12) 0.000 0.0071(9) 0.000
C2 0.0335(13) 0.0494(15) 0.0316(13) 0.000 0.0108(11) 0.000
C3 0.0371(13) 0.0445(15) 0.0316(13) 0.000 0.0003(10) 0.000

loop_
_atom_type_symbol
_atom_type_description
_atom_type_scat_dispersion_real
_atom_type_scat_dispersion_imag
_atom_type_scat_source
C C 0.0033 0.0016 'International Tables Vol C Tables 4.2.6.8 and 6.1.1.4'
H H 0.0000 0.0000 'International Tables Vol C Tables 4.2.6.8 and 6.1.1.4'
N N 0.0061 0.0033 'International Tables Vol C Tables 4.2.6.8 and 6.1.1.4'
O O 0.0106 0.0060 'International Tables Vol C Tables 4.2.6.8 and 6.1.1.4'
S S 0.1246 0.1234 'International Tables Vol C Tables 4.2.6.8 and 6.1.1.4'
Zn Zn 0.2839 1.4301 'International Tables Vol C Tables 4.2.6.8 and 6.1.1.4'

loop_
_geom_angle_atom_site_label_1
_geom_angle_atom_site_label_2
_geom_angle_atom_site_label_3
_geom_angle_site_symmetry_1
_geom_angle_site_symmetry_3
_geom_angle
_geom_angle_publ_flag
N1 Zn1 N1 5_657 . 180.00(9) ?
N1 Zn1 O1 5_657 5_657 86.74(7) ?
N1 Zn1 O1 . 5_657 93.26(7) ?
N1 Zn1 O1 5_657 . 93.26(7) ?
N1 Zn1 O1 . . 86.74(7) y
O1 Zn1 O1 5_657 . 180.0 ?
N1 Zn1 O1 5_657 6 93.26(7) ?
N1 Zn1 O1 . 6 86.74(7) ?
O1 Zn1 O1 5_657 6 87.22(8) ?
O1 Zn1 O1 . 6 92.78(8) ?
N1 Zn1 O1 5_657 2_657 86.74(7) ?
N1 Zn1 O1 . 2_657 93.26(7) ?
O1 Zn1 O1 5_657 2_657 92.78(8) ?
O1 Zn1 O1 . 2_657 87.22(8) ?
O1 Zn1 O1 6 2_657 180.0000(10) ?
C6 N1 Zn1 . . 169.3(3) ?
Zn1 O1 H1 . . 113.8 ?
Zn1 O1 H2 . . 117.8 ?
H1 O1 H2 . . 107.8 ?
C1 C5 H7 . . 111.7 ?
C1 C5 H6 . . 109.2 ?
H7 C5 H6 . . 111.3 ?
N1 C6 S1 . . 180.0(3) ?
O2 N2 C4 . . 120.6(2) ?
O2 N2 C1 . . 119.7(2) ?
C4 N2 C1 . . 119.7(2) ?
N2 C4 C3 . . 121.1(3) ?
N2 C4 H4 . . 119.4 ?
C3 C4 H4 . . 119.4 ?
N2 C1 C2 . . 118.4(2) ?
N2 C1 C5 . . 117.8(2) ?
C2 C1 C5 . . 123.8(3) ?
O3 N3 C3 . . 121.0(2) ?
O3 N3 C2 . . 119.2(2) ?
C3 N3 C2 . . 119.8(2) ?
N3 C2 C1 . . 121.5(2) ?
N3 C2 H5A . . 119.3 ?
C1 C2 H5A . . 119.3 ?
N3 C3 C4 . . 119.6(2) ?
N3 C3 H3 . . 120.2 ?
C4 C3 H3 . . 120.2 ?

loop_
_geom_bond_atom_site_label_1
_geom_bond_atom_site_label_2
_geom_bond_site_symmetry_2
_geom_bond_distance
_geom_bond_publ_flag
Zn1 N1 5_657 2.088(3) ?
Zn1 N1 . 2.088(3) y
Zn1 O1 5_657 2.1271(14) ?
Zn1 O1 . 2.1271(14) y
Zn1 O1 6 2.1271(14) ?
Zn1 O1 2_657 2.1271(14) ?
S1 C6 . 1.623(3) ?
N1 C6 . 1.157(4) ?
O1 H1 . 0.8420 ?
O1 H2 . 0.8427 ?
C5 C1 . 1.469(4) ?
C5 H7 . 0.8491 ?
C5 H6 . 0.9388 ?
O2 N2 . 1.299(3) ?
N2 C4 . 1.350(4) ?
N2 C1 . 1.356(3) ?
C4 C3 . 1.358(4) ?
C4 H4 . 0.9300 ?
C1 C2 . 1.372(4) ?
O3 N3 . 1.312(3) ?
N3 C3 . 1.341(4) ?
N3 C2 . 1.342(3) ?
C2 H5A . 0.9300 ?
C3 H3 . 0.9300 ?

loop_
_geom_hbond_atom_site_label_D
_geom_hbond_atom_site_label_H
_geom_hbond_atom_site_label_A
_geom_hbond_site_symmetry_A
_geom_hbond_distance_DH
_geom_hbond_distance_HA
_geom_hbond_distance_DA
_geom_hbond_angle_DHA
_geom_hbond_publ_flag
O1 H1 O2 1_556 0.84 1.94 2.746(2) 159 y
O1 H2 O3 3_556 0.84 1.89 2.725(2) 173 y
